data_1547335
loop_
_publ_author_name
'Yang, Bangpei'
'Xiong, Shuoyan'
'Chen, Changle'

_publ_section_title
;
 Manipulation of Polymer Branching Density in Phosphine-Sulfonate
 Palladium and Nickel Catalyzed Ethylene Polymerization
;
_journal_name_full 'Polym. Chem.'
_journal_paper_doi 10.1039/C7PY01281K
_journal_year 2017
_chemical_formula_sum 'C32 H33 O5 P Pd S2'
_chemical_formula_weight 699.07
_chemical_name_systematic
; 
 ? 
;
_space_group_IT_number 2
_symmetry_cell_setting triclinic
_symmetry_space_group_name_Hall '-P 1'
_symmetry_space_group_name_H-M 'P -1'
_atom_sites_solution_hydrogens geom
_atom_sites_solution_primary direct
_atom_sites_solution_secondary difmap
_audit_creation_method SHELXL-97
_audit_update_record
;
2016-10-28 deposited with the CCDC.
2017-09-25 downloaded from the CCDC.
;
_cell_angle_alpha 75.3070(10)
_cell_angle_beta 72.5830(10)
_cell_angle_gamma 84.033(2)
_cell_formula_units_Z 2
_cell_length_a 10.0750(8)
_cell_length_b 11.6829(9)
_cell_length_c 14.3961(12)
_cell_measurement_reflns_used 2765
_cell_measurement_temperature 298(2)
_cell_measurement_theta_max 23.712
_cell_measurement_theta_min 2.592
_cell_volume 1563.2(2)
_computing_cell_refinement 'Bruker SMART'
_computing_data_collection 'Bruker SMART'
_computing_data_reduction 'Bruker SHELXTL'
_computing_molecular_graphics 'Bruker SHELXTL'
_computing_publication_material 'Bruker SHELXTL'
_computing_structure_refinement 'SHELXL-97 (Sheldrick, 1997)'
_computing_structure_solution 'SHELXS-97 (Sheldrick, 1990)'
_diffrn_ambient_temperature 298(2)
_diffrn_measured_fraction_theta_full 0.980
_diffrn_measured_fraction_theta_max 0.980
_diffrn_measurement_device_type 'CCD area detector'
_diffrn_measurement_method 'phi and omega scans'
_diffrn_radiation_monochromator graphite
_diffrn_radiation_source 'fine-focus sealed tube'
_diffrn_radiation_type MoK\a
_diffrn_radiation_wavelength 0.71073
_diffrn_reflns_av_R_equivalents 0.0406
_diffrn_reflns_av_sigmaI/netI 0.0632
_diffrn_reflns_limit_h_max 9
_diffrn_reflns_limit_h_min -11
_diffrn_reflns_limit_k_max 11
_diffrn_reflns_limit_k_min -13
_diffrn_reflns_limit_l_max 15
_diffrn_reflns_limit_l_min -17
_diffrn_reflns_number 7934
_diffrn_reflns_theta_full 25.02
_diffrn_reflns_theta_max 25.02
_diffrn_reflns_theta_min 2.23
_exptl_absorpt_coefficient_mu 0.817
_exptl_absorpt_correction_T_max 0.9526
_exptl_absorpt_correction_T_min 0.8472
_exptl_absorpt_correction_type multi-scan
_exptl_absorpt_process_details sadabs
_exptl_crystal_colour colourless
_exptl_crystal_density_diffrn 1.485
_exptl_crystal_density_method 'not measured'
_exptl_crystal_description block
_exptl_crystal_F_000 716
_exptl_crystal_size_max 0.21
_exptl_crystal_size_mid 0.11
_exptl_crystal_size_min 0.06
_refine_diff_density_max 0.611
_refine_diff_density_min -0.394
_refine_diff_density_rms 0.089
_refine_ls_extinction_method none
_refine_ls_goodness_of_fit_ref 1.092
_refine_ls_hydrogen_treatment mixed
_refine_ls_matrix_type full
_refine_ls_number_parameters 439
_refine_ls_number_reflns 5407
_refine_ls_number_restraints 0
_refine_ls_restrained_S_all 1.092
_refine_ls_R_factor_all 0.0707
_refine_ls_R_factor_gt 0.0485
_refine_ls_shift/su_max 0.001
_refine_ls_shift/su_mean 0.000
_refine_ls_structure_factor_coef Fsqd
_refine_ls_weighting_details 'calc w=1/[\s^2^(Fo^2^)+(0.0472P)^2^+0.0000P] where P=(Fo^2^+2Fc^2^)/3'
_refine_ls_weighting_scheme calc
_refine_ls_wR_factor_gt 0.1087
_refine_ls_wR_factor_ref 0.1160
_reflns_number_gt 3862
_reflns_number_total 5407
_reflns_threshold_expression >2sigma(I)
_cod_data_source_file c7py01281k2.cif
_cod_data_source_block 161026a
_cod_depositor_comments
;
The following automatic conversions were performed:

'_symmetry_cell_setting' value 'Triclinic' changed to 'triclinic'
according to
/home/data/users/saulius/crontab/automatic-downloads/rss-feeds/RSC/lib/dictionaries/cif_core.dic
dictionary named 'cif_core.dic' version 2.4.2 from 2011-04-26.

Automatic conversion script
Id: cif_fix_values 4973 2017-02-22 13:04:09Z antanas 
;
_cod_original_sg_symbol_H-M P-1
_cod_database_code 1547335

loop_
_symmetry_equiv_pos_as_xyz
'x, y, z'
'-x, -y, -z'

loop_
_atom_site_label
_atom_site_type_symbol
_atom_site_fract_x
_atom_site_fract_y
_atom_site_fract_z
_atom_site_U_iso_or_equiv
_atom_site_adp_type
_atom_site_occupancy
_atom_site_symmetry_multiplicity
_atom_site_calc_flag
_atom_site_refinement_flags
_atom_site_disorder_assembly
_atom_site_disorder_group
Pd1 Pd 0.12401(4) 0.43255(3) 0.72449(3) 0.04355(15) Uani 1 1 d . . .
P1 P 0.22880(11) 0.25182(10) 0.75555(9) 0.0365(3) Uani 1 1 d . . .
S1 S -0.07946(12) 0.29348(11) 0.91584(10) 0.0518(3) Uani 1 1 d . . .
S2 S 0.01362(14) 0.61478(12) 0.68900(11) 0.0607(4) Uani 1 1 d . . .
O1 O 0.3052(3) 0.3962(3) 0.8671(3) 0.0551(9) Uani 1 1 d . . .
O2 O -0.0109(3) 0.4087(3) 0.8762(2) 0.0535(9) Uani 1 1 d . . .
O3 O -0.1127(3) 0.2558(3) 0.8384(3) 0.0671(10) Uani 1 1 d . . .
O4 O -0.1917(4) 0.2937(4) 1.0030(3) 0.0847(13) Uani 1 1 d . . .
O5 O 0.0672(5) 0.7045(3) 0.5967(3) 0.0899(14) Uani 1 1 d . . .
C1 C 0.4194(4) 0.2540(4) 0.7175(4) 0.0435(11) Uani 1 1 d . . .
C2 C 0.4897(5) 0.2193(5) 0.6296(4) 0.0560(14) Uani 1 1 d . . .
H2 H 0.4397 0.1919 0.5952 0.067 Uiso 1 1 calc R . .
C3 C 0.6327(6) 0.2249(5) 0.5926(5) 0.0693(16) Uani 1 1 d . . .
H3 H 0.6783 0.2025 0.5331 0.083 Uiso 1 1 calc R . .
C4 C 0.7067(6) 0.2631(6) 0.6431(5) 0.0760(18) Uani 1 1 d . . .
H4 H 0.8031 0.2662 0.6186 0.091 Uiso 1 1 calc R . .
C5 C 0.6397(5) 0.2969(5) 0.7299(5) 0.0673(16) Uani 1 1 d . . .
H5 H 0.6919 0.3200 0.7651 0.081 Uiso 1 1 calc R . .
C6 C 0.4942(5) 0.2979(4) 0.7674(4) 0.0489(12) Uani 1 1 d . . .
C7 C 0.4355(5) 0.3429(4) 0.8561(4) 0.0538(13) Uani 1 1 d . . .
C8 C 0.4821(6) 0.3513(6) 0.9305(4) 0.0708(16) Uani 1 1 d . . .
H8 H 0.5682 0.3236 0.9400 0.085 Uiso 1 1 calc R . .
C9 C 0.3770(7) 0.4100(6) 0.9932(5) 0.0806(19) Uani 1 1 d . . .
H9 H 0.3799 0.4275 1.0521 0.097 Uiso 1 1 calc R . .
C10 C 0.2732(6) 0.4352(5) 0.9516(4) 0.0655(15) Uani 1 1 d . . .
H10 H 0.1902 0.4742 0.9772 0.079 Uiso 1 1 calc R . .
C11 C 0.1784(4) 0.1733(4) 0.8873(3) 0.0395(11) Uani 1 1 d . . .
C12 C 0.0487(5) 0.1904(4) 0.9532(3) 0.0430(11) Uani 1 1 d . . .
C13 C 0.0136(5) 0.1253(4) 1.0505(4) 0.0533(13) Uani 1 1 d . . .
H13 H -0.0728 0.1380 1.0938 0.064 Uiso 1 1 calc R . .
C14 C 0.1050(6) 0.0417(5) 1.0843(4) 0.0602(14) Uani 1 1 d . . .
H14 H 0.0798 -0.0030 1.1500 0.072 Uiso 1 1 calc R . .
C15 C 0.2336(6) 0.0239(5) 1.0213(4) 0.0595(14) Uani 1 1 d . . .
H15 H 0.2959 -0.0326 1.0442 0.071 Uiso 1 1 calc R . .
C16 C 0.2703(5) 0.0898(4) 0.9239(4) 0.0500(12) Uani 1 1 d . . .
H16 H 0.3582 0.0783 0.8818 0.060 Uiso 1 1 calc R . .
C17 C 0.1871(4) 0.1462(4) 0.6948(3) 0.0403(11) Uani 1 1 d . . .
C18 C 0.0944(5) 0.1807(4) 0.6391(4) 0.0523(13) Uani 1 1 d . . .
H18 H 0.0572 0.2576 0.6302 0.063 Uiso 1 1 calc R . .
C19 C 0.0568(6) 0.1006(5) 0.5964(4) 0.0657(15) Uani 1 1 d . . .
H19 H -0.0059 0.1240 0.5586 0.079 Uiso 1 1 calc R . .
C20 C 0.1110(6) -0.0131(5) 0.6090(4) 0.0633(15) Uani 1 1 d . . .
H20 H 0.0838 -0.0671 0.5811 0.076 Uiso 1 1 calc R . .
C21 C 0.2048(6) -0.0463(5) 0.6628(4) 0.0610(14) Uani 1 1 d . . .
H21 H 0.2440 -0.1226 0.6700 0.073 Uiso 1 1 calc R . .
C22 C 0.2419(5) 0.0323(4) 0.7063(4) 0.0519(13) Uani 1 1 d . . .
H22 H 0.3048 0.0085 0.7440 0.062 Uiso 1 1 calc R . .
C23 C 0.2500(6) 0.4622(5) 0.5828(4) 0.0707(17) Uani 1 1 d . . .
H23A H 0.3196 0.5170 0.5746 0.106 Uiso 1 1 calc R . .
H23B H 0.1960 0.4948 0.5369 0.106 Uiso 1 1 calc R . .
H23C H 0.2942 0.3889 0.5694 0.106 Uiso 1 1 calc R . .
C24 C -0.0139(8) 0.6827(6) 0.7891(5) 0.106(3) Uani 1 1 d . . .
H24A H 0.0741 0.7021 0.7933 0.159 Uiso 1 1 calc R . .
H24B H -0.0607 0.6295 0.8504 0.159 Uiso 1 1 calc R . .
H24C H -0.0700 0.7537 0.7783 0.159 Uiso 1 1 calc R . .
C25 C -0.1593(7) 0.5858(7) 0.7018(7) 0.127(3) Uani 1 1 d . . .
H25A H -0.2109 0.6593 0.6899 0.190 Uiso 1 1 calc R . .
H25B H -0.2006 0.5405 0.7684 0.190 Uiso 1 1 calc R . .
H25C H -0.1610 0.5419 0.6542 0.190 Uiso 1 1 calc R . .
C26 C 0.514(2) 0.7463(18) 0.701(2) 0.097(9) Uani 0.66(5) 1 d P A 1
C27 C 0.468(9) 0.765(8) 0.796(7) 0.102(17) Uani 0.66(5) 1 d P A 1
H27 H 0.3931 0.7229 0.8427 0.122 Uiso 0.66(5) 1 calc PR A 1
C28 C 0.530(3) 0.844(3) 0.824(3) 0.114(10) Uani 0.66(5) 1 d P A 1
H28 H 0.5063 0.8465 0.8911 0.137 Uiso 0.66(5) 1 calc PR A 1
C29 C 0.628(2) 0.922(2) 0.753(2) 0.109(8) Uani 0.66(5) 1 d P A 1
H29 H 0.6713 0.9759 0.7705 0.130 Uiso 0.66(5) 1 calc PR A 1
C30 C 0.656(5) 0.914(3) 0.656(4) 0.111(12) Uani 0.66(5) 1 d P A 1
H30 H 0.7134 0.9697 0.6055 0.133 Uiso 0.66(5) 1 calc PR A 1
C31 C 0.603(6) 0.827(5) 0.630(3) 0.095(17) Uani 0.66(5) 1 d P A 1
H31 H 0.6284 0.8231 0.5632 0.115 Uiso 0.66(5) 1 calc PR A 1
C32 C 0.458(3) 0.647(3) 0.676(3) 0.127(8) Uani 0.66(5) 1 d P A 1
H32A H 0.5047 0.6449 0.6076 0.191 Uiso 0.66(5) 1 calc PR A 1
H32B H 0.3603 0.6602 0.6846 0.191 Uiso 0.66(5) 1 calc PR A 1
H32C H 0.4750 0.5735 0.7194 0.191 Uiso 0.66(5) 1 calc PR A 1
C26' C 0.550(5) 0.838(5) 0.759(4) 0.101(18) Uani 0.34(5) 1 d P A 2
C27' C 0.477(17) 0.734(16) 0.799(15) 0.10(3) Uani 0.34(5) 1 d P A 2
H27' H 0.4532 0.7010 0.8671 0.124 Uiso 0.34(5) 1 calc PR A 2
C28' C 0.439(6) 0.679(5) 0.737(4) 0.103(15) Uani 0.34(5) 1 d P A 2
H28' H 0.3676 0.6254 0.7616 0.124 Uiso 0.34(5) 1 calc PR A 2
C29' C 0.510(4) 0.708(5) 0.635(4) 0.101(15) Uani 0.34(5) 1 d P A 2
H29' H 0.4995 0.6630 0.5927 0.121 Uiso 0.34(5) 1 calc PR A 2
C30' C 0.597(15) 0.803(12) 0.597(9) 0.11(3) Uani 0.34(5) 1 d P A 2
H30' H 0.6341 0.8285 0.5282 0.129 Uiso 0.34(5) 1 calc PR A 2
C31' C 0.628(11) 0.859(10) 0.660(9) 0.10(4) Uani 0.34(5) 1 d P A 2
H31' H 0.7010 0.9112 0.6359 0.125 Uiso 0.34(5) 1 calc PR A 2
C32' C 0.590(5) 0.902(5) 0.825(5) 0.115(16) Uani 0.34(5) 1 d P A 2
H32D H 0.6547 0.9623 0.7842 0.172 Uiso 0.34(5) 1 calc PR A 2
H32E H 0.6313 0.8473 0.8710 0.172 Uiso 0.34(5) 1 calc PR A 2
H32F H 0.5078 0.9388 0.8622 0.172 Uiso 0.34(5) 1 calc PR A 2

loop_
_atom_site_aniso_label
_atom_site_aniso_U_11
_atom_site_aniso_U_22
_atom_site_aniso_U_33
_atom_site_aniso_U_23
_atom_site_aniso_U_13
_atom_site_aniso_U_12
Pd1 0.0441(2) 0.0353(2) 0.0492(2) -0.00725(16) -0.01255(17) -0.00050(16)
P1 0.0336(6) 0.0353(7) 0.0405(7) -0.0081(5) -0.0111(5) -0.0006(5)
S1 0.0394(7) 0.0484(8) 0.0595(8) -0.0098(6) -0.0044(6) -0.0014(6)
S2 0.0620(8) 0.0396(7) 0.0689(9) -0.0055(7) -0.0099(7) 0.0056(6)
O1 0.055(2) 0.057(2) 0.061(2) -0.0231(18) -0.0210(18) -0.0013(17)
O2 0.052(2) 0.0409(19) 0.061(2) -0.0115(16) -0.0070(17) 0.0014(16)
O3 0.056(2) 0.067(2) 0.087(3) -0.013(2) -0.035(2) -0.0066(19)
O4 0.058(2) 0.078(3) 0.085(3) -0.009(2) 0.017(2) 0.008(2)
O5 0.112(3) 0.051(2) 0.081(3) 0.007(2) -0.013(3) 0.014(2)
C1 0.036(2) 0.041(3) 0.050(3) -0.006(2) -0.011(2) 0.002(2)
C2 0.042(3) 0.063(4) 0.061(3) -0.018(3) -0.010(3) 0.000(3)
C3 0.050(3) 0.071(4) 0.076(4) -0.022(3) 0.000(3) 0.001(3)
C4 0.041(3) 0.079(4) 0.105(5) -0.026(4) -0.014(3) 0.002(3)
C5 0.042(3) 0.073(4) 0.090(5) -0.020(3) -0.021(3) -0.007(3)
C6 0.042(3) 0.046(3) 0.061(3) -0.009(2) -0.018(2) -0.002(2)
C7 0.050(3) 0.050(3) 0.067(4) -0.012(3) -0.023(3) -0.011(3)
C8 0.063(4) 0.090(5) 0.071(4) -0.021(3) -0.033(3) -0.009(3)
C9 0.080(4) 0.104(5) 0.072(4) -0.030(4) -0.029(4) -0.020(4)
C10 0.068(4) 0.067(4) 0.068(4) -0.027(3) -0.015(3) -0.009(3)
C11 0.041(3) 0.036(3) 0.046(3) -0.013(2) -0.016(2) -0.008(2)
C12 0.049(3) 0.034(3) 0.047(3) -0.010(2) -0.013(2) -0.009(2)
C13 0.061(3) 0.051(3) 0.047(3) -0.013(2) -0.009(3) -0.013(3)
C14 0.079(4) 0.060(4) 0.041(3) -0.002(3) -0.020(3) -0.015(3)
C15 0.068(4) 0.050(3) 0.061(4) 0.000(3) -0.029(3) -0.005(3)
C16 0.052(3) 0.042(3) 0.056(3) -0.007(2) -0.018(2) -0.004(2)
C17 0.038(2) 0.039(3) 0.045(3) -0.012(2) -0.012(2) 0.000(2)
C18 0.055(3) 0.048(3) 0.062(3) -0.021(3) -0.024(3) 0.005(2)
C19 0.070(4) 0.071(4) 0.073(4) -0.031(3) -0.036(3) 0.007(3)
C20 0.074(4) 0.057(4) 0.071(4) -0.029(3) -0.024(3) -0.009(3)
C21 0.072(4) 0.043(3) 0.070(4) -0.018(3) -0.020(3) 0.001(3)
C22 0.056(3) 0.049(3) 0.056(3) -0.010(2) -0.025(3) 0.002(3)
C23 0.076(4) 0.063(4) 0.054(3) 0.003(3) -0.006(3) 0.003(3)
C24 0.150(7) 0.054(4) 0.093(5) -0.030(4) 0.007(5) -0.005(4)
C25 0.069(4) 0.101(6) 0.193(9) 0.005(6) -0.050(5) 0.013(4)
C26 0.087(13) 0.096(15) 0.092(17) 0.001(14) -0.028(11) 0.020(12)
C27 0.088(17) 0.10(4) 0.080(18) 0.01(3) -0.012(15) 0.02(2)
C28 0.11(2) 0.11(2) 0.092(18) 0.002(17) -0.018(16) 0.024(15)
C29 0.111(13) 0.098(13) 0.10(2) 0.001(12) -0.025(13) 0.019(11)
C30 0.103(17) 0.10(2) 0.092(16) 0.010(18) -0.008(11) 0.017(18)
C31 0.09(2) 0.10(4) 0.08(4) 0.00(3) -0.03(3) 0.01(2)
C32 0.117(16) 0.12(2) 0.12(2) 0.000(16) -0.031(16) -0.001(13)
C26' 0.10(3) 0.10(4) 0.09(4) 0.00(3) -0.03(3) 0.03(3)
C27' 0.10(4) 0.11(8) 0.08(3) 0.00(4) -0.02(3) 0.02(4)
C28' 0.10(2) 0.10(3) 0.09(3) 0.00(2) -0.02(2) 0.02(2)
C29' 0.10(3) 0.10(3) 0.08(3) 0.01(2) -0.02(2) 0.01(2)
C30' 0.10(3) 0.11(5) 0.09(5) 0.00(4) -0.02(4) 0.01(3)
C31' 0.10(6) 0.10(8) 0.09(6) 0.01(5) -0.02(4) 0.02(6)
C32' 0.11(3) 0.12(3) 0.10(3) -0.01(3) -0.02(3) 0.02(2)

loop_
_atom_type_symbol
_atom_type_description
_atom_type_scat_dispersion_real
_atom_type_scat_dispersion_imag
_atom_type_scat_source
C C 0.0033 0.0016 'International Tables Vol C Tables 4.2.6.8 and 6.1.1.4'
H H 0.0000 0.0000 'International Tables Vol C Tables 4.2.6.8 and 6.1.1.4'
O O 0.0106 0.0060 'International Tables Vol C Tables 4.2.6.8 and 6.1.1.4'
S S 0.1246 0.1234 'International Tables Vol C Tables 4.2.6.8 and 6.1.1.4'
P P 0.1023 0.0942 'International Tables Vol C Tables 4.2.6.8 and 6.1.1.4'
Pd Pd -0.9988 1.0072 'International Tables Vol C Tables 4.2.6.8 and 6.1.1.4'

loop_
_geom_angle_atom_site_label_1
_geom_angle_atom_site_label_2
_geom_angle_atom_site_label_3
_geom_angle
C23 Pd1 O2 177.58(19)
C23 Pd1 P1 88.58(16)
O2 Pd1 P1 93.46(9)
C23 Pd1 S2 90.65(16)
O2 Pd1 S2 87.35(9)
P1 Pd1 S2 177.94(5)
C11 P1 C17 102.2(2)
C11 P1 C1 105.7(2)
C17 P1 C1 105.2(2)
C11 P1 Pd1 113.89(15)
C17 P1 Pd1 114.63(15)
C1 P1 Pd1 114.07(15)
O4 S1 O3 115.0(3)
O4 S1 O2 111.7(2)
O3 S1 O2 110.9(2)
O4 S1 C12 106.8(2)
O3 S1 C12 106.4(2)
O2 S1 C12 105.3(2)
O5 S2 C24 107.2(3)
O5 S2 C25 109.6(3)
C24 S2 C25 99.5(4)
O5 S2 Pd1 122.55(18)
C24 S2 Pd1 109.4(2)
C25 S2 Pd1 106.1(3)
C10 O1 C7 106.7(4)
S1 O2 Pd1 114.02(19)
C2 C1 C6 119.4(4)
C2 C1 P1 117.3(4)
C6 C1 P1 123.1(4)
C3 C2 C1 121.0(5)
C3 C2 H2 119.5
C1 C2 H2 119.5
C4 C3 C2 119.9(6)
C4 C3 H3 120.1
C2 C3 H3 120.1
C3 C4 C5 120.0(5)
C3 C4 H4 120.0
C5 C4 H4 120.0
C4 C5 C6 121.8(6)
C4 C5 H5 119.1
C6 C5 H5 119.1
C1 C6 C5 117.7(5)
C1 C6 C7 125.8(4)
C5 C6 C7 116.5(5)
C8 C7 O1 109.2(5)
C8 C7 C6 134.1(5)
O1 C7 C6 116.6(4)
C7 C8 C9 107.3(5)
C7 C8 H8 126.4
C9 C8 H8 126.4
C10 C9 C8 106.5(6)
C10 C9 H9 126.8
C8 C9 H9 126.8
C9 C10 O1 110.3(5)
C9 C10 H10 124.8
O1 C10 H10 124.8
C16 C11 C12 117.8(4)
C16 C11 P1 119.3(3)
C12 C11 P1 122.8(3)
C13 C12 C11 120.6(4)
C13 C12 S1 116.9(4)
C11 C12 S1 122.5(3)
C14 C13 C12 120.5(5)
C14 C13 H13 119.7
C12 C13 H13 119.7
C13 C14 C15 120.0(5)
C13 C14 H14 120.0
C15 C14 H14 120.0
C14 C15 C16 119.8(5)
C14 C15 H15 120.1
C16 C15 H15 120.1
C15 C16 C11 121.2(5)
C15 C16 H16 119.4
C11 C16 H16 119.4
C18 C17 C22 119.3(4)
C18 C17 P1 118.8(4)
C22 C17 P1 121.9(4)
C17 C18 C19 119.7(5)
C17 C18 H18 120.2
C19 C18 H18 120.2
C20 C19 C18 120.7(5)
C20 C19 H19 119.6
C18 C19 H19 119.7
C21 C20 C19 119.5(5)
C21 C20 H20 120.3
C19 C20 H20 120.3
C20 C21 C22 120.2(5)
C20 C21 H21 119.9
C22 C21 H21 119.9
C21 C22 C17 120.6(5)
C21 C22 H22 119.7
C17 C22 H22 119.7
Pd1 C23 H23A 109.5
Pd1 C23 H23B 109.5
H23A C23 H23B 109.5
Pd1 C23 H23C 109.5
H23A C23 H23C 109.5
H23B C23 H23C 109.5
S2 C24 H24A 109.5
S2 C24 H24B 109.5
H24A C24 H24B 109.5
S2 C24 H24C 109.5
H24A C24 H24C 109.5
H24B C24 H24C 109.5
S2 C25 H25A 109.5
S2 C25 H25B 109.5
H25A C25 H25B 109.5
S2 C25 H25C 109.5
H25A C25 H25C 109.5
H25B C25 H25C 109.5
C27 C26 C31 117(5)
C27 C26 C32 121(5)
C31 C26 C32 122(3)
C28 C27 C26 121(7)
C28 C27 H27 119.3
C26 C27 H27 119.3
C27 C28 C29 121(6)
C27 C28 H28 119.6
C29 C28 H28 119.6
C30 C29 C28 117(4)
C30 C29 H29 121.7
C28 C29 H29 121.7
C29 C30 C31 122(3)
C29 C30 H30 119.0
C31 C30 H30 119.0
C30 C31 C26 121(4)
C30 C31 H31 119.5
C26 C31 H31 119.5
C27' C26' C31' 117(10)
C27' C26' C32' 122(10)
C31' C26' C32' 117(7)
C28' C27' C26' 120(10)
C28' C27' H27' 119.8
C26' C27' H27' 119.8
C27' C28' C29' 118(10)
C27' C28' H28' 121.1
C29' C28' H28' 121.1
C30' C29' C28' 120(8)
C30' C29' H29' 120.2
C28' C29' H29' 120.2
C31' C30' C29' 121(10)
C31' C30' H30' 119.7
C29' C30' H30' 119.7
C30' C31' C26' 119(10)
C30' C31' H31' 120.4
C26' C31' H31' 120.4
C26' C32' H32D 109.5
C26' C32' H32E 109.5
H32D C32' H32E 109.5
C26' C32' H32F 109.5
H32D C32' H32F 109.5
H32E C32' H32F 109.5

loop_
_geom_bond_atom_site_label_1
_geom_bond_atom_site_label_2
_geom_bond_distance
Pd1 C23 2.019(5)
Pd1 O2 2.165(3)
Pd1 P1 2.2612(12)
Pd1 S2 2.3079(13)
P1 C11 1.827(5)
P1 C17 1.827(5)
P1 C1 1.834(4)
S1 O4 1.416(4)
S1 O3 1.433(4)
S1 O2 1.477(3)
S1 C12 1.781(5)
S2 O5 1.462(4)
S2 C24 1.755(7)
S2 C25 1.755(7)
O1 C10 1.344(6)
O1 C7 1.375(6)
C1 C2 1.391(7)
C1 C6 1.392(7)
C2 C3 1.381(7)
C2 H2 0.9300
C3 C4 1.358(8)
C3 H3 0.9300
C4 C5 1.365(8)
C4 H4 0.9300
C5 C6 1.402(6)
C5 H5 0.9300
C6 C7 1.442(7)
C7 C8 1.320(7)
C8 C9 1.414(8)
C8 H8 0.9300
C9 C10 1.327(8)
C9 H9 0.9300
C10 H10 0.9300
C11 C16 1.388(6)
C11 C12 1.395(6)
C12 C13 1.373(6)
C13 C14 1.371(7)
C13 H13 0.9300
C14 C15 1.372(7)
C14 H14 0.9300
C15 C16 1.377(7)
C15 H15 0.9300
C16 H16 0.9300
C17 C18 1.371(6)
C17 C22 1.376(6)
C18 C19 1.379(7)
C18 H18 0.9300
C19 C20 1.372(7)
C19 H19 0.9300
C20 C21 1.361(7)
C20 H20 0.9300
C21 C22 1.372(7)
C21 H21 0.9300
C22 H22 0.9300
C23 H23A 0.9600
C23 H23B 0.9600
C23 H23C 0.9600
C24 H24A 0.9600
C24 H24B 0.9600
C24 H24C 0.9600
C25 H25A 0.9600
C25 H25B 0.9600
C25 H25C 0.9600
C26 C27 1.38(10)
C26 C31 1.38(6)
C26 C32 1.50(5)
C27 C28 1.36(10)
C27 H27 0.9300
C28 C29 1.40(5)
C28 H28 0.9300
C29 C30 1.36(6)
C29 H29 0.9300
C30 C31 1.37(7)
C30 H30 0.9300
C31 H31 0.9300
C32 H32A 0.9600
C32 H32B 0.9600
C32 H32C 0.9600
C26' C27' 1.39(19)
C26' C31' 1.39(14)
C26' C32' 1.51(11)
C27' C28' 1.4(2)
C27' H27' 0.9300
C28' C29' 1.40(9)
C28' H28' 0.9300
C29' C30' 1.37(14)
C29' H29' 0.9300
C30' C31' 1.37(13)
C30' H30' 0.9300
C31' H31' 0.9300
C32' H32D 0.9600
C32' H32E 0.9600
C32' H32F 0.9600

loop_
_geom_torsion_atom_site_label_1
_geom_torsion_atom_site_label_2
_geom_torsion_atom_site_label_3
_geom_torsion_atom_site_label_4
_geom_torsion
C23 Pd1 P1 C11 171.9(2)
O2 Pd1 P1 C11 -6.84(18)
S2 Pd1 P1 C11 -120.1(13)
C23 Pd1 P1 C17 -71.0(2)
O2 Pd1 P1 C17 110.36(18)
S2 Pd1 P1 C17 -2.9(14)
C23 Pd1 P1 C1 50.4(3)
O2 Pd1 P1 C1 -128.3(2)
S2 Pd1 P1 C1 118.4(13)
C23 Pd1 S2 O5 -11.2(3)
O2 Pd1 S2 O5 167.5(3)
P1 Pd1 S2 O5 -79.2(14)
C23 Pd1 S2 C24 -137.8(3)
O2 Pd1 S2 C24 40.8(3)
P1 Pd1 S2 C24 154.2(13)
C23 Pd1 S2 C25 115.7(4)
O2 Pd1 S2 C25 -65.7(4)
P1 Pd1 S2 C25 47.7(14)
O4 S1 O2 Pd1 -164.8(2)
O3 S1 O2 Pd1 -35.1(3)
C12 S1 O2 Pd1 79.7(2)
C23 Pd1 O2 S1 166(4)
P1 Pd1 O2 S1 -46.82(19)
S2 Pd1 O2 S1 131.28(19)
C11 P1 C1 C2 131.0(4)
C17 P1 C1 C2 23.4(4)
Pd1 P1 C1 C2 -103.1(4)
C11 P1 C1 C6 -54.7(4)
C17 P1 C1 C6 -162.4(4)
Pd1 P1 C1 C6 71.2(4)
C6 C1 C2 C3 1.7(7)
P1 C1 C2 C3 176.2(4)
C1 C2 C3 C4 1.0(8)
C2 C3 C4 C5 -0.6(9)
C3 C4 C5 C6 -2.5(9)
C2 C1 C6 C5 -4.6(7)
P1 C1 C6 C5 -178.7(4)
C2 C1 C6 C7 176.6(5)
P1 C1 C6 C7 2.4(7)
C4 C5 C6 C1 5.0(8)
C4 C5 C6 C7 -176.0(5)
C10 O1 C7 C8 -1.1(6)
C10 O1 C7 C6 -177.7(4)
C1 C6 C7 C8 153.6(6)
C5 C6 C7 C8 -25.3(9)
C1 C6 C7 O1 -31.0(7)
C5 C6 C7 O1 150.2(5)
O1 C7 C8 C9 1.2(6)
C6 C7 C8 C9 177.0(6)
C7 C8 C9 C10 -0.9(7)
C8 C9 C10 O1 0.2(7)
C7 O1 C10 C9 0.6(6)
C17 P1 C11 C16 82.5(4)
C1 P1 C11 C16 -27.3(4)
Pd1 P1 C11 C16 -153.3(3)
C17 P1 C11 C12 -95.3(4)
C1 P1 C11 C12 154.9(4)
Pd1 P1 C11 C12 28.9(4)
C16 C11 C12 C13 -0.7(7)
P1 C11 C12 C13 177.1(4)
C16 C11 C12 S1 -179.4(4)
P1 C11 C12 S1 -1.6(6)
O4 S1 C12 C13 5.8(5)
O3 S1 C12 C13 -117.5(4)
O2 S1 C12 C13 124.6(4)
O4 S1 C12 C11 -175.5(4)
O3 S1 C12 C11 61.2(4)
O2 S1 C12 C11 -56.6(4)
C11 C12 C13 C14 -0.6(7)
S1 C12 C13 C14 178.2(4)
C12 C13 C14 C15 1.1(8)
C13 C14 C15 C16 -0.3(8)
C14 C15 C16 C11 -1.1(8)
C12 C11 C16 C15 1.5(7)
P1 C11 C16 C15 -176.4(4)
C11 P1 C17 C18 121.5(4)
C1 P1 C17 C18 -128.3(4)
Pd1 P1 C17 C18 -2.2(4)
C11 P1 C17 C22 -56.1(4)
C1 P1 C17 C22 54.1(4)
Pd1 P1 C17 C22 -179.8(3)
C22 C17 C18 C19 0.6(7)
P1 C17 C18 C19 -177.1(4)
C17 C18 C19 C20 0.1(8)
C18 C19 C20 C21 -1.3(9)
C19 C20 C21 C22 1.9(8)
C20 C21 C22 C17 -1.2(8)
C18 C17 C22 C21 0.0(7)
P1 C17 C22 C21 177.6(4)
C31 C26 C27 C28 -14(7)
C32 C26 C27 C28 171(4)
C26 C27 C28 C29 10(7)
C27 C28 C29 C30 0(4)
C28 C29 C30 C31 -7(6)
C29 C30 C31 C26 3(7)
C27 C26 C31 C30 7(7)
C32 C26 C31 C30 -178(4)
C31' C26' C27' C28' -25(14)
C32' C26' C27' C28' 178(8)
C26' C27' C28' C29' 20(14)
C27' C28' C29' C30' -12(10)
C28' C29' C30' C31' 9(17)
C29' C30' C31' C26' -14(21)
C27' C26' C31' C30' 21(17)
C32' C26' C31' C30' 180(11)
